data_4302702
loop_
_publ_author_name
'Dan Zhao'
'Wen-Dan Cheng'
'Hao Zhang'
'Shu-Ping Huang'
'Zhi Xie'
'Wei-Long Zhang'
'Song-Lin Yang'

_publ_section_title
;
KMBP2O8 (M = Sr, Ba): A New Kind of Noncentrosymmetry Borophosphate with the
Three-Dimensional Diamond-like Framework
;
_journal_name_full 'Inorganic Chemistry'
_journal_page_first 6623
_journal_page_last 6629
_journal_paper_doi 10.1021/ic900620x
_journal_volume 48
_journal_year 2009
_chemical_formula_sum 'B K O8 P2 Sr'
_chemical_formula_weight 327.47
_chemical_name_systematic
; 
 Potassium Strontium borodiphosphate  
;
_space_group_IT_number 122
_symmetry_cell_setting tetragonal
_symmetry_space_group_name_Hall 'I -4 2bw'
_symmetry_space_group_name_H-M 'I -4 2 d'
_atom_sites_solution_hydrogens none
_atom_sites_solution_primary direct
_atom_sites_solution_secondary difmap
_audit_creation_method SHELXL-97
_cell_angle_alpha 90.00
_cell_angle_beta 90.00
_cell_angle_gamma 90.00
_cell_formula_units_Z 4
_cell_length_a 7.1095(18)
_cell_length_b 7.1095(18)
_cell_length_c 13.882(5)
_cell_measurement_reflns_used 1028
_cell_measurement_temperature 293(2)
_cell_measurement_theta_max 27.4063
_cell_measurement_theta_min 3.2187
_cell_volume 701.7(4)
_computing_cell_refinement 'CrystalClear (Rigaku Corp., 2000)'
_computing_data_collection 'CrystalClear (Rigaku Corp., 2000)'
_computing_data_reduction 'CrystalClear (Rigaku Corp., 2000)'
_computing_molecular_graphics 'Bruker SHELXTL'
_computing_publication_material 'Bruker SHELXTL'
_computing_structure_refinement 'SHELXL-97 (Sheldrick, 1997)'
_computing_structure_solution 'SHELXS-97 (Sheldrick, 1990)'
_diffrn_ambient_temperature 173(2)
_diffrn_detector_area_resol_mean 14.6306
_diffrn_measured_fraction_theta_full 0.988
_diffrn_measured_fraction_theta_max 0.988
_diffrn_measurement_device_type 'Mercury70 (2x2 bin mode)'
_diffrn_measurement_method CCD_Profile_fitting
_diffrn_radiation_monochromator graphite
_diffrn_radiation_source 'fine-focus sealed tube'
_diffrn_radiation_type MoK\a
_diffrn_radiation_wavelength 0.71073
_diffrn_reflns_av_R_equivalents 0.0403
_diffrn_reflns_av_sigmaI/netI 0.0294
_diffrn_reflns_limit_h_max 9
_diffrn_reflns_limit_h_min -9
_diffrn_reflns_limit_k_max 4
_diffrn_reflns_limit_k_min -9
_diffrn_reflns_limit_l_max 18
_diffrn_reflns_limit_l_min -13
_diffrn_reflns_number 2121
_diffrn_reflns_theta_full 27.41
_diffrn_reflns_theta_max 27.41
_diffrn_reflns_theta_min 3.22
_exptl_absorpt_coefficient_mu 8.743
_exptl_absorpt_correction_T_max 1.0000
_exptl_absorpt_correction_T_min 0.4464
_exptl_absorpt_correction_type multi-scan
_exptl_crystal_colour White
_exptl_crystal_density_diffrn 3.100
_exptl_crystal_density_method 'not measured'
_exptl_crystal_description Prism
_exptl_crystal_F_000 624
_exptl_crystal_size_max 0.2500
_exptl_crystal_size_mid 0.2000
_exptl_crystal_size_min 0.1500
_refine_diff_density_max 0.904
_refine_diff_density_min -0.468
_refine_diff_density_rms 0.138
_refine_ls_abs_structure_details 'Flack H D (1983), Acta Cryst. A39, 876-881'
_refine_ls_abs_structure_Flack 0.00(4)
_refine_ls_extinction_coef 0.012(3)
_refine_ls_extinction_expression Fc^*^=kFc[1+0.001xFc^2^\l^3^/sin(2\q)]^-1/4^
_refine_ls_extinction_method SHELXL
_refine_ls_goodness_of_fit_ref 1.043
_refine_ls_hydrogen_treatment none
_refine_ls_matrix_type full
_refine_ls_number_parameters 32
_refine_ls_number_reflns 396
_refine_ls_number_restraints 0
_refine_ls_restrained_S_all 1.043
_refine_ls_R_factor_all 0.0402
_refine_ls_R_factor_gt 0.0389
_refine_ls_shift/su_max 0.000
_refine_ls_shift/su_mean 0.000
_refine_ls_structure_factor_coef Fsqd
_refine_ls_weighting_details 'calc w=1/[\s^2^(Fo^2^)+(0.0424P)^2^+8.2563P] where P=(Fo^2^+2Fc^2^)/3'
_refine_ls_weighting_scheme calc
_refine_ls_wR_factor_gt 0.0944
_refine_ls_wR_factor_ref 0.0956
_reflns_number_gt 378
_reflns_number_total 396
_reflns_threshold_expression >2sigma(I)
_cod_data_source_file ic900620x_si_003_1.cif
_cod_data_source_block KSrBP2O8
_cod_depositor_comments
;
The following automatic conversions were performed:
'_exptl_absorpt_correction_type' value 'Multi-scan' changed to
'multi-scan' according to
'/home/saulius/struct/CIF-dictionaries/cif_core.dic' dictionary named
'cif_core.dic' version 2.4.1 from 2010-06-29.

Automatic conversion script
Id: cif_fix_enum 1527 2010-12-29 10:47:43Z saulius 
;
_cod_original_cell_volume 701.7(3)
_cod_database_code 4302702

loop_
_symmetry_equiv_pos_as_xyz
'x, y, z'
'y, -x, -z'
'-x, -y, z'
'-y, x, -z'
'x, -y+1/2, -z+1/4'
'-x, y+1/2, -z+1/4'
'-y, -x+1/2, z+1/4'
'y, x+1/2, z+1/4'
'x+1/2, y+1/2, z+1/2'
'y+1/2, -x+1/2, -z+1/2'
'-x+1/2, -y+1/2, z+1/2'
'-y+1/2, x+1/2, -z+1/2'
'x+1/2, -y+1, -z+3/4'
'-x+1/2, y+1, -z+3/4'
'-y+1/2, -x+1, z+3/4'
'y+1/2, x+1, z+3/4'

loop_
_atom_site_label
_atom_site_type_symbol
_atom_site_fract_x
_atom_site_fract_y
_atom_site_fract_z
_atom_site_U_iso_or_equiv
_atom_site_adp_type
_atom_site_occupancy
_atom_site_symmetry_multiplicity
_atom_site_calc_flag
_atom_site_refinement_flags
_atom_site_disorder_assembly
_atom_site_disorder_group
K1 K 0.36187(13) 0.2500 0.1250 0.0229(4) Uani 0.50 2 d SP . .
Sr1 Sr 0.36187(13) 0.2500 0.1250 0.0229(4) Uani 0.50 2 d SP . .
B1 B 1.0000 0.0000 0.0000 0.022(3) Uani 1 4 d S . .
P1 P 0.8382(3) 0.2500 0.1250 0.0274(6) Uani 1 2 d S . .
O1 O 0.7239(11) 0.3958(8) 0.0767(5) 0.070(2) Uani 1 1 d . . .
O2 O 0.9926(12) 0.1679(10) 0.0549(6) 0.074(2) Uani 1 1 d . . .

loop_
_atom_site_aniso_label
_atom_site_aniso_U_11
_atom_site_aniso_U_22
_atom_site_aniso_U_33
_atom_site_aniso_U_23
_atom_site_aniso_U_13
_atom_site_aniso_U_12
K1 0.0209(6) 0.0232(6) 0.0245(6) 0.0022(4) 0.000 0.000
Sr1 0.0209(6) 0.0232(6) 0.0245(6) 0.0022(4) 0.000 0.000
B1 0.022(4) 0.022(4) 0.023(6) 0.000 0.000 0.000
P1 0.0433(12) 0.0178(10) 0.0210(10) -0.0081(9) 0.000 0.000
O1 0.076(4) 0.045(3) 0.088(4) 0.027(3) -0.047(4) -0.019(3)
O2 0.097(5) 0.042(4) 0.082(5) -0.020(4) 0.050(4) -0.033(3)

loop_
_atom_type_symbol
_atom_type_description
_atom_type_scat_dispersion_real
_atom_type_scat_dispersion_imag
_atom_type_scat_source
B B 0.0013 0.0007 'International Tables Vol C Tables 4.2.6.8 and 6.1.1.4'
O O 0.0106 0.0060 'International Tables Vol C Tables 4.2.6.8 and 6.1.1.4'
P P 0.1023 0.0942 'International Tables Vol C Tables 4.2.6.8 and 6.1.1.4'
K K 0.2009 0.2494 'International Tables Vol C Tables 4.2.6.8 and 6.1.1.4'
Sr Sr -1.5307 3.2498 'International Tables Vol C Tables 4.2.6.8 and 6.1.1.4'

loop_
_geom_angle_atom_site_label_1
_geom_angle_atom_site_label_2
_geom_angle_atom_site_label_3
_geom_angle
_geom_angle_site_symmetry_1
_geom_angle_site_symmetry_3
_geom_angle_publ_flag
O1 K1 O1 153.7(3) 6_645 3_665 ?
O1 K1 O1 73.06(19) 6_645 8_545 ?
O1 K1 O1 109.29(18) 3_665 8_545 ?
O1 K1 O1 109.29(18) 6_645 2_565 ?
O1 K1 O1 73.06(19) 3_665 2_565 ?
O1 K1 O1 170.2(2) 8_545 2_565 ?
O1 K1 O1 127.29(16) 6_645 . ?
O1 K1 O1 78.8(2) 3_665 . ?
O1 K1 O1 100.38(18) 8_545 . ?
O1 K1 O1 70.46(18) 2_565 . ?
O1 K1 O1 78.8(2) 6_645 5 ?
O1 K1 O1 127.29(16) 3_665 5 ?
O1 K1 O1 70.46(17) 8_545 5 ?
O1 K1 O1 100.38(18) 2_565 5 ?
O1 K1 O1 51.2(2) . 5 ?
O1 K1 O2 71.57(19) 6_645 1_455 ?
O1 K1 O2 84.1(2) 3_665 1_455 ?
O1 K1 O2 113.79(19) 8_545 1_455 ?
O1 K1 O2 75.74(19) 2_565 1_455 ?
O1 K1 O2 145.3(2) . 1_455 ?
O1 K1 O2 146.5(2) 5 1_455 ?
O1 K1 O2 84.1(2) 6_645 5_455 ?
O1 K1 O2 71.57(19) 3_665 5_455 ?
O1 K1 O2 75.74(19) 8_545 5_455 ?
O1 K1 O2 113.79(19) 2_565 5_455 ?
O1 K1 O2 146.5(2) . 5_455 ?
O1 K1 O2 145.3(2) 5 5_455 ?
O2 K1 O2 46.8(3) 1_455 5_455 ?
O1 K1 O2 66.83(16) 6_645 2_565 ?
O1 K1 O2 101.8(2) 3_665 2_565 ?
O1 K1 O2 138.25(18) 8_545 2_565 ?
O1 K1 O2 47.5(2) 2_565 2_565 ?
O1 K1 O2 112.65(18) . 2_565 ?
O1 K1 O2 111.17(19) 5 2_565 ?
O2 K1 O2 42.2(2) 1_455 2_565 ?
O2 K1 O2 88.90(11) 5_455 2_565 ?
O1 K1 O2 101.8(2) 6_645 8_545 ?
O1 K1 O2 66.83(16) 3_665 8_545 ?
O1 K1 O2 47.5(2) 8_545 8_545 ?
O1 K1 O2 138.25(18) 2_565 8_545 ?
O1 K1 O2 111.17(19) . 8_545 ?
O1 K1 O2 112.65(18) 5 8_545 ?
O2 K1 O2 88.90(11) 1_455 8_545 ?
O2 K1 O2 42.2(2) 5_455 8_545 ?
O2 K1 O2 131.1(2) 2_565 8_545 ?
O1 K1 P1 103.17(15) 6_645 . ?
O1 K1 P1 103.17(15) 3_665 . ?
O1 K1 P1 85.09(12) 8_545 . ?
O1 K1 P1 85.09(12) 2_565 . ?
O1 K1 P1 25.62(12) . . ?
O1 K1 P1 25.62(12) 5 . ?
O2 K1 P1 156.62(14) 1_455 . ?
O2 K1 P1 156.62(14) 5_455 . ?
O2 K1 P1 114.44(11) 2_565 . ?
O2 K1 P1 114.44(11) 8_545 . ?
O1 K1 B1 59.33(13) 6_645 1_455 ?
O1 K1 B1 100.50(17) 3_665 1_455 ?
O1 K1 B1 120.74(12) 8_545 1_455 ?
O1 K1 B1 67.16(15) 2_565 1_455 ?
O1 K1 B1 135.66(15) . 1_455 ?
O1 K1 B1 125.60(15) 5 1_455 ?
O2 K1 B1 22.04(14) 1_455 1_455 ?
O2 K1 B1 66.81(14) 5_455 1_455 ?
O2 K1 B1 23.33(11) 2_565 1_455 ?
O2 K1 B1 108.84(12) 8_545 1_455 ?
P1 K1 B1 136.006(12) . 1_455 ?
O2 B1 O2 106.8(3) 4_645 . ?
O2 B1 O2 106.8(3) 4_645 3_755 ?
O2 B1 O2 114.9(7) . 3_755 ?
O2 B1 O2 114.9(7) 4_645 2_665 ?
O2 B1 O2 106.8(3) . 2_665 ?
O2 B1 O2 106.8(3) 3_755 2_665 ?
O2 B1 K1 152.3(3) 4_645 1_655 ?
O2 B1 K1 49.2(4) . 1_655 ?
O2 B1 K1 97.5(3) 3_755 1_655 ?
O2 B1 K1 68.7(4) 2_665 1_655 ?
O2 B1 K1 97.5(3) 4_645 2_655 ?
O2 B1 K1 152.3(3) . 2_655 ?
O2 B1 K1 68.7(4) 3_755 2_655 ?
O2 B1 K1 49.2(4) 2_665 2_655 ?
K1 B1 K1 103.617(10) 1_655 2_655 ?
O2 B1 K1 68.7(4) 4_645 3_655 ?
O2 B1 K1 97.5(3) . 3_655 ?
O2 B1 K1 49.2(4) 3_755 3_655 ?
O2 B1 K1 152.3(3) 2_665 3_655 ?
K1 B1 K1 121.95(2) 1_655 3_655 ?
K1 B1 K1 103.617(10) 2_655 3_655 ?
O2 B1 K1 49.2(4) 4_645 4_655 ?
O2 B1 K1 68.7(4) . 4_655 ?
O2 B1 K1 152.3(3) 3_755 4_655 ?
O2 B1 K1 97.5(3) 2_665 4_655 ?
K1 B1 K1 103.617(10) 1_655 4_655 ?
K1 B1 K1 121.95(2) 2_655 4_655 ?
K1 B1 K1 103.617(10) 3_655 4_655 ?
O1 P1 O1 113.3(6) 5 . ?
O1 P1 O2 111.2(5) 5 5 ?
O1 P1 O2 113.7(3) . 5 ?
O1 P1 O2 113.7(3) 5 . ?
O1 P1 O2 111.2(5) . . ?
O2 P1 O2 91.9(6) 5 . ?
O1 P1 K1 56.6(3) 5 . ?
O1 P1 K1 56.6(3) . . ?
O2 P1 K1 134.0(3) 5 . ?
O2 P1 K1 134.0(3) . . ?
O1 P1 Sr1 119.6(3) 5 4_655 ?
O1 P1 Sr1 46.8(3) . 4_655 ?
O2 P1 Sr1 129.1(3) 5 4_655 ?
O2 P1 Sr1 67.1(3) . 4_655 ?
K1 P1 Sr1 80.01(4) . 4_655 ?
O1 P1 K1 119.6(3) 5 4_655 ?
O1 P1 K1 46.8(3) . 4_655 ?
O2 P1 K1 129.1(3) 5 4_655 ?
O2 P1 K1 67.1(3) . 4_655 ?
K1 P1 K1 80.01(4) . 4_655 ?
Sr1 P1 K1 0.00(3) 4_655 4_655 ?
O1 P1 K1 46.8(3) 5 10 ?
O1 P1 K1 119.6(3) . 10 ?
O2 P1 K1 67.1(3) 5 10 ?
O2 P1 K1 129.1(3) . 10 ?
K1 P1 K1 80.01(4) . 10 ?
Sr1 P1 K1 160.01(7) 4_655 10 ?
K1 P1 K1 160.01(7) 4_655 10 ?
O1 P1 Sr1 46.8(3) 5 10 ?
O1 P1 Sr1 119.6(3) . 10 ?
O2 P1 Sr1 67.1(3) 5 10 ?
O2 P1 Sr1 129.1(3) . 10 ?
K1 P1 Sr1 80.01(4) . 10 ?
Sr1 P1 Sr1 160.01(7) 4_655 10 ?
K1 P1 Sr1 160.01(7) 4_655 10 ?
K1 P1 Sr1 0.00(3) 10 10 ?
O1 P1 K1 123.4(3) 5 1_655 ?
O1 P1 K1 123.4(3) . 1_655 ?
O2 P1 K1 46.0(3) 5 1_655 ?
O2 P1 K1 46.0(3) . 1_655 ?
K1 P1 K1 180.0 . 1_655 ?
Sr1 P1 K1 99.99(4) 4_655 1_655 ?
K1 P1 K1 99.99(4) 4_655 1_655 ?
K1 P1 K1 99.99(4) 10 1_655 ?
Sr1 P1 K1 99.99(4) 10 1_655 ?
O1 P1 Sr1 123.4(3) 5 1_655 ?
O1 P1 Sr1 123.4(3) . 1_655 ?
O2 P1 Sr1 46.0(3) 5 1_655 ?
O2 P1 Sr1 46.0(3) . 1_655 ?
K1 P1 Sr1 180.0 . 1_655 ?
Sr1 P1 Sr1 99.99(4) 4_655 1_655 ?
K1 P1 Sr1 99.99(4) 4_655 1_655 ?
K1 P1 Sr1 99.99(4) 10 1_655 ?
Sr1 P1 Sr1 99.99(4) 10 1_655 ?
K1 P1 Sr1 0.0 1_655 1_655 ?
P1 O1 Sr1 132.2(4) . 3_665 ?
P1 O1 K1 132.2(4) . 3_665 ?
Sr1 O1 K1 0.00(4) 3_665 3_665 ?
P1 O1 Sr1 110.8(4) . 4_655 ?
Sr1 O1 Sr1 110.1(2) 3_665 4_655 ?
K1 O1 Sr1 110.1(2) 3_665 4_655 ?
P1 O1 K1 110.8(4) . 4_655 ?
Sr1 O1 K1 110.1(2) 3_665 4_655 ?
K1 O1 K1 110.1(2) 3_665 4_655 ?
Sr1 O1 K1 0.00(4) 4_655 4_655 ?
P1 O1 K1 97.8(3) . . ?
Sr1 O1 K1 94.4(3) 3_665 . ?
K1 O1 K1 94.4(3) 3_665 . ?
Sr1 O1 K1 105.17(19) 4_655 . ?
K1 O1 K1 105.17(19) 4_655 . ?
B1 O2 P1 132.0(5) . . ?
B1 O2 Sr1 108.7(4) . 1_655 ?
P1 O2 Sr1 110.7(4) . 1_655 ?
B1 O2 K1 108.7(4) . 1_655 ?
P1 O2 K1 110.7(4) . 1_655 ?
Sr1 O2 K1 0.0 1_655 1_655 ?
B1 O2 K1 88.0(4) . 4_655 ?
P1 O2 K1 87.1(4) . 4_655 ?
Sr1 O2 K1 130.2(2) 1_655 4_655 ?
K1 O2 K1 130.2(2) 1_655 4_655 ?

loop_
_geom_bond_atom_site_label_1
_geom_bond_atom_site_label_2
_geom_bond_distance
_geom_bond_site_symmetry_2
_geom_bond_publ_flag
K1 O1 2.676(7) 6_645 ?
K1 O1 2.676(7) 3_665 ?
K1 O1 2.817(8) 8_545 ?
K1 O1 2.817(8) 2_565 ?
K1 O1 2.854(8) . ?
K1 O1 2.854(8) 5 ?
K1 O2 2.860(9) 1_455 ?
K1 O2 2.860(9) 5_455 ?
K1 O2 3.334(10) 2_565 ?
K1 O2 3.334(10) 8_545 ?
K1 P1 3.387(3) . ?
K1 B1 3.5762(10) 1_455 ?
B1 O2 1.417(7) 4_645 ?
B1 O2 1.417(7) . ?
B1 O2 1.417(7) 3_755 ?
B1 O2 1.417(7) 2_665 ?
B1 K1 3.5762(10) 1_655 ?
B1 K1 3.5762(10) 2_655 ?
B1 K1 3.5762(10) 3_655 ?
B1 K1 3.5762(10) 4_655 ?
P1 O1 1.478(6) 5 ?
P1 O1 1.478(6) . ?
P1 O2 1.579(7) 5 ?
P1 O2 1.579(7) . ?
P1 Sr1 3.6152(12) 4_655 ?
P1 K1 3.6152(12) 4_655 ?
P1 K1 3.6152(12) 10 ?
P1 Sr1 3.6152(12) 10 ?
P1 K1 3.723(3) 1_655 ?
P1 Sr1 3.723(3) 1_655 ?
O1 Sr1 2.676(7) 3_665 ?
O1 K1 2.676(7) 3_665 ?
O1 Sr1 2.817(8) 4_655 ?
O1 K1 2.817(8) 4_655 ?
O2 Sr1 2.860(9) 1_655 ?
O2 K1 2.860(9) 1_655 ?
O2 K1 3.334(10) 4_655 ?
